data_7708850
loop_
_publ_author_name
'Muraoka, Takako'
'Siti, Nursaliha'
'Ueno, Keiji'

_publ_section_title
;
 C-O and C-C bond cleavage of \a,\b-unsaturated esters with the assistance
 of a gallane(pyridyl)iron complex.
;
_journal_issue 44
_journal_name_full 'Dalton transactions (Cambridge, England : 2003)'
_journal_page_first 15996
_journal_page_last 16002
_journal_paper_doi 10.1039/d1dt03286k
_journal_volume 50
_journal_year 2021
_chemical_formula_moiety 'C68 H86 Fe2 Ga2 O6,C7 H8'
_chemical_formula_sum 'C75 H94 Fe2 Ga2 O6'
_chemical_formula_weight 1342.64
_chemical_properties_physical Air-sensitive,Moisture-sensitive
_space_group_crystal_system monoclinic
_space_group_IT_number 14
_space_group_name_Hall '-P 2ybc'
_space_group_name_H-M_alt 'P 1 21/c 1'
_atom_sites_solution_hydrogens geom
_atom_sites_solution_primary
;
direct - structure invariant direct methods
;
_atom_sites_solution_secondary
;
direct - structure invariant direct methods
;
_audit_creation_method SHELXL-2013
_audit_update_record
;
2021-09-28 deposited with the CCDC.	2021-10-19 downloaded from the CCDC.
;
_cell_angle_alpha 90
_cell_angle_beta 99.767(5)
_cell_angle_gamma 90
_cell_formula_units_Z 4
_cell_length_a 13.572(3)
_cell_length_b 28.859(5)
_cell_length_c 17.651(3)
_cell_measurement_reflns_used 19358
_cell_measurement_temperature 93(2)
_cell_measurement_theta_max 27.5
_cell_measurement_theta_min 2.8
_cell_volume 6813(2)
_computing_cell_refinement
;
CrystalClear-SM Expert 2.1 b29 (Rigaku, 2013)
;
_computing_data_collection
;
CrystalClear-SM Expert 2.1 b29 (Rigaku, 2013)
;
_computing_data_reduction
;
CrystalClear-SM Expert 2.1 b29 (Rigaku, 2013)
;
_computing_molecular_graphics 'Ortep for Windows (Farrugia, 2012)'
_computing_publication_material 'WinGX publication routines (Farrugia, 2012)'
_computing_structure_refinement 'SHELXL-2013 (Sheldrick, 2013)'
_computing_structure_solution 'SHELXS-2013/1 (Sheldrick, 2008)'
_diffrn_ambient_temperature 93(2)
_diffrn_detector_area_resol_mean 5.8140
_diffrn_measured_fraction_theta_full 0.999
_diffrn_measured_fraction_theta_max 0.995
_diffrn_measurement_device_type
;
Rigaku Pilatus 200K
;
_diffrn_measurement_method 'profile data from \w-scans'
_diffrn_radiation_type MoK\a
_diffrn_radiation_wavelength 0.71073
_diffrn_reflns_av_R_equivalents 0.1118
_diffrn_reflns_av_unetI/netI 0.0541
_diffrn_reflns_Laue_measured_fraction_full 0.999
_diffrn_reflns_Laue_measured_fraction_max 0.995
_diffrn_reflns_limit_h_max 17
_diffrn_reflns_limit_h_min -17
_diffrn_reflns_limit_k_max 37
_diffrn_reflns_limit_k_min -37
_diffrn_reflns_limit_l_max 22
_diffrn_reflns_limit_l_min -22
_diffrn_reflns_number 117960
_diffrn_reflns_point_group_measured_fraction_full 0.999
_diffrn_reflns_point_group_measured_fraction_max 0.995
_diffrn_reflns_theta_full 25.242
_diffrn_reflns_theta_max 27.584
_diffrn_reflns_theta_min 2.734
_diffrn_source 'Rotating Anode'
_exptl_absorpt_coefficient_mu 1.250
_exptl_absorpt_correction_T_max 1.000
_exptl_absorpt_correction_T_min 0.722
_exptl_absorpt_correction_type multi-scan
_exptl_crystal_colour Yellow
_exptl_crystal_density_diffrn 1.309
_exptl_crystal_density_method 'not measured'
_exptl_crystal_description Block
_exptl_crystal_F_000 2824
_exptl_crystal_recrystallization_method 'Re-crystallisation from solvent: toluene'
_exptl_crystal_size_max 0.30
_exptl_crystal_size_mid 0.15
_exptl_crystal_size_min 0.05
_refine_diff_density_max 1.097
_refine_diff_density_min -0.384
_refine_diff_density_rms 0.073
_refine_ls_extinction_method none
_refine_ls_goodness_of_fit_ref 1.034
_refine_ls_hydrogen_treatment constr
_refine_ls_matrix_type full
_refine_ls_number_parameters 789
_refine_ls_number_reflns 15691
_refine_ls_number_restraints 0
_refine_ls_restrained_S_all 1.034
_refine_ls_R_factor_all 0.0510
_refine_ls_R_factor_gt 0.0368
_refine_ls_shift/su_max 0.003
_refine_ls_shift/su_mean 0.000
_refine_ls_structure_factor_coef Fsqd
_refine_ls_weighting_details 'w=1/[\s^2^(Fo^2^)+(0.0559P)^2^] where P=(Fo^2^+2Fc^2^)/3'
_refine_ls_weighting_scheme calc
_refine_ls_wR_factor_gt 0.0975
_refine_ls_wR_factor_ref 0.1024
_reflns_Friedel_coverage 0.000
_reflns_number_gt 12305
_reflns_number_total 15691
_reflns_threshold_expression 'I > 2\s(I)'
_cod_data_source_file d1dt03286k2.cif
_cod_data_source_block 7
_cod_depositor_comments
;
The following automatic conversions were performed:

data item '_exptl_absorpt_correction_type' value 'Multi-scan' was
changed to 'multi-scan' in accordance with the
/home/data/users/saulius/crontab/automatic-downloads/rss-feeds/RSC/lib/dictionaries/cif_core.dic
dictionary named 'cif_core.dic' version 2.4.2 last updated on
2011-04-26.

Automatic conversion script
Id: cif_fix_values 7556 2019-12-06 15:28:31Z antanas 
;
_cod_original_sg_symbol_H-M 'P 21/c'
_cod_database_code 7708850
_shelx_space_group_comment
;
The symmetry employed for this shelxl refinement is uniquely defined
by the following loop, which should always be used as a source of
symmetry information in preference to the above space-group names.
They are only intended as comments.
;
_shelxl_version_number 2013-4

loop_
_space_group_symop_operation_xyz
'x, y, z'
'-x, y+1/2, -z+1/2'
'-x, -y, -z'
'x, -y-1/2, z-1/2'

loop_
_atom_site_label
_atom_site_type_symbol
_atom_site_fract_x
_atom_site_fract_y
_atom_site_fract_z
_atom_site_U_iso_or_equiv
_atom_site_adp_type
_atom_site_occupancy
_atom_site_site_symmetry_order
_atom_site_calc_flag
_atom_site_refinement_flags_posn
_atom_site_refinement_flags_adp
_atom_site_refinement_flags_occupancy
_atom_site_disorder_assembly
_atom_site_disorder_group
Fe1 Fe 0.24680(2) 0.63700(2) 0.15486(2) 0.02456(8) Uani 1 1 d . . . . .
Ga1 Ga 0.34278(2) 0.42809(2) 0.25497(2) 0.01918(6) Uani 1 1 d . . . . .
O1 O 0.06174(13) 0.58555(6) 0.14664(12) 0.0451(5) Uani 1 1 d . . . . .
O2 O 0.21009(15) 0.69922(7) 0.27592(11) 0.0503(5) Uani 1 1 d . . . . .
O3 O 0.25188(10) 0.47524(5) 0.28500(8) 0.0207(3) Uani 1 1 d . . . . .
C1 C 0.13648(18) 0.60483(8) 0.15254(14) 0.0310(5) Uani 1 1 d . . . . .
C2 C 0.22434(17) 0.67406(8) 0.22847(15) 0.0333(5) Uani 1 1 d . . . . .
C3 C 0.21229(18) 0.64934(8) 0.03604(13) 0.0303(5) Uani 1 1 d . . . . .
C4 C 0.25089(18) 0.69007(8) 0.07376(14) 0.0311(5) Uani 1 1 d . . . . .
C5 C 0.35056(17) 0.68029(8) 0.11303(15) 0.0331(5) Uani 1 1 d . . . . .
C6 C 0.37291(18) 0.63361(8) 0.09708(14) 0.0332(5) Uani 1 1 d . . . . .
C7 C 0.28770(19) 0.61392(8) 0.05096(13) 0.0318(5) Uani 1 1 d . . . . .
C8 C 0.1129(2) 0.64332(10) -0.01503(15) 0.0427(6) Uani 1 1 d . . . . .
H8A H 0.0660 0.6652 -0.0007 0.064 Uiso 1 1 calc R U . . .
H8B H 0.0888 0.6124 -0.0096 0.064 Uiso 1 1 calc R U . . .
H8C H 0.1201 0.6485 -0.0675 0.064 Uiso 1 1 calc R U . . .
C9 C 0.2008(2) 0.73644(9) 0.06984(17) 0.0429(6) Uani 1 1 d . . . . .
H9A H 0.2247 0.7552 0.0319 0.064 Uiso 1 1 calc R U . . .
H9B H 0.2159 0.7513 0.1191 0.064 Uiso 1 1 calc R U . . .
H9C H 0.1298 0.7325 0.0560 0.064 Uiso 1 1 calc R U . . .
C10 C 0.4214(2) 0.71520(10) 0.15536(19) 0.0498(7) Uani 1 1 d . . . . .
H10A H 0.4686 0.6997 0.1938 0.075 Uiso 1 1 calc R U . . .
H10B H 0.3845 0.7375 0.1796 0.075 Uiso 1 1 calc R U . . .
H10C H 0.4565 0.7307 0.1198 0.075 Uiso 1 1 calc R U . . .
C11 C 0.4730(2) 0.61064(10) 0.12008(17) 0.0462(7) Uani 1 1 d . . . . .
H11A H 0.5137 0.6165 0.0816 0.069 Uiso 1 1 calc R U . . .
H11B H 0.4639 0.5778 0.1248 0.069 Uiso 1 1 calc R U . . .
H11C H 0.5054 0.6229 0.1685 0.069 Uiso 1 1 calc R U . . .
C12 C 0.2813(2) 0.56633(9) 0.01723(16) 0.0462(7) Uani 1 1 d . . . . .
H12A H 0.3017 0.5672 -0.0323 0.069 Uiso 1 1 calc R U . . .
H12B H 0.2137 0.5554 0.0117 0.069 Uiso 1 1 calc R U . . .
H12C H 0.3245 0.5459 0.0506 0.069 Uiso 1 1 calc R U . . .
C13 C 0.32587(16) 0.59649(7) 0.23550(13) 0.0260(5) Uani 1 1 d . . . . .
C14 C 0.31494(16) 0.54414(7) 0.22770(12) 0.0242(4) Uani 1 1 d . . . . .
H14A H 0.2800 0.5365 0.1766 0.029 Uiso 1 1 calc R U . . .
H14B H 0.3807 0.5300 0.2343 0.029 Uiso 1 1 calc R U . . .
C15 C 0.25754(16) 0.52487(7) 0.28710(12) 0.0240(4) Uani 1 1 d . . . . .
H15A H 0.2898 0.5346 0.3378 0.029 Uiso 1 1 calc R U . . .
H15B H 0.1904 0.5376 0.2781 0.029 Uiso 1 1 calc R U . . .
C16 C 0.39095(19) 0.61311(8) 0.29422(15) 0.0378(6) Uani 1 1 d . . . . .
H16A H 0.4280 0.5929 0.3289 0.045 Uiso 1 1 calc R U . . .
H16B H 0.3993 0.6449 0.3005 0.045 Uiso 1 1 calc R U . . .
C17 C 0.32308(15) 0.43092(7) 0.14049(12) 0.0208(4) Uani 1 1 d . . . . .
C18 C 0.40157(15) 0.44779(7) 0.10478(12) 0.0227(4) Uani 1 1 d . . . . .
C19 C 0.38729(16) 0.45473(7) 0.02571(12) 0.0249(4) Uani 1 1 d . . . . .
H19 H 0.4408 0.4649 0.0034 0.030 Uiso 1 1 calc R U . . .
C20 C 0.29527(17) 0.44696(7) -0.02120(12) 0.0258(5) Uani 1 1 d . . . . .
C21 C 0.21898(17) 0.42985(7) 0.01351(12) 0.0245(4) Uani 1 1 d . . . . .
H21 H 0.1571 0.4242 -0.0167 0.029 Uiso 1 1 calc R U . . .
C22 C 0.23113(16) 0.42063(7) 0.09231(12) 0.0224(4) Uani 1 1 d . . . . .
C23 C 0.50416(16) 0.45859(8) 0.15012(13) 0.0280(5) Uani 1 1 d . . . . .
H23A H 0.5498 0.4647 0.1153 0.042 Uiso 1 1 calc R U . . .
H23B H 0.5277 0.4326 0.1821 0.042 Uiso 1 1 calc R U . . .
H23C H 0.5000 0.4853 0.1817 0.042 Uiso 1 1 calc R U . . .
C24 C 0.27954(19) 0.45686(9) -0.10628(12) 0.0328(5) Uani 1 1 d . . . . .
H24A H 0.3225 0.4373 -0.1302 0.049 Uiso 1 1 calc R U . . .
H24B H 0.2950 0.4887 -0.1144 0.049 Uiso 1 1 calc R U . . .
H24C H 0.2111 0.4508 -0.1283 0.049 Uiso 1 1 calc R U . . .
C25 C 0.14456(16) 0.39749(8) 0.12113(12) 0.0273(5) Uani 1 1 d . . . . .
H25A H 0.0830 0.4118 0.0976 0.041 Uiso 1 1 calc R U . . .
H25B H 0.1525 0.4009 0.1759 0.041 Uiso 1 1 calc R U . . .
H25C H 0.1432 0.3652 0.1081 0.041 Uiso 1 1 calc R U . . .
C26 C 0.47258(15) 0.41503(7) 0.32311(12) 0.0212(4) Uani 1 1 d . . . . .
C27 C 0.51593(15) 0.44411(7) 0.38409(12) 0.0229(4) Uani 1 1 d . . . . .
C28 C 0.60134(16) 0.43033(7) 0.43451(12) 0.0245(4) Uani 1 1 d . . . . .
H28 H 0.6288 0.4500 0.4742 0.029 Uiso 1 1 calc R U . . .
C29 C 0.64617(16) 0.38775(8) 0.42658(12) 0.0255(5) Uani 1 1 d . . . . .
C30 C 0.60555(16) 0.35972(7) 0.36592(13) 0.0255(5) Uani 1 1 d . . . . .
H30 H 0.6357 0.3314 0.3594 0.031 Uiso 1 1 calc R U . . .
C31 C 0.52003(15) 0.37270(7) 0.31370(12) 0.0230(4) Uani 1 1 d . . . . .
C32 C 0.47178(17) 0.49075(7) 0.39633(13) 0.0278(5) Uani 1 1 d . . . . .
H32A H 0.4088 0.4867 0.4133 0.042 Uiso 1 1 calc R U . . .
H32B H 0.4618 0.5078 0.3489 0.042 Uiso 1 1 calc R U . . .
H32C H 0.5166 0.5076 0.4345 0.042 Uiso 1 1 calc R U . . .
C33 C 0.73898(17) 0.37356(8) 0.48227(14) 0.0321(5) Uani 1 1 d . . . . .
H33A H 0.7537 0.3416 0.4741 0.048 Uiso 1 1 calc R U . . .
H33B H 0.7276 0.3777 0.5341 0.048 Uiso 1 1 calc R U . . .
H33C H 0.7944 0.3924 0.4739 0.048 Uiso 1 1 calc R U . . .
C34 C 0.48309(16) 0.33992(8) 0.24814(13) 0.0270(5) Uani 1 1 d . . . . .
H34A H 0.4542 0.3130 0.2677 0.040 Uiso 1 1 calc R U . . .
H34B H 0.5381 0.3307 0.2238 0.040 Uiso 1 1 calc R U . . .
H34C H 0.4335 0.3552 0.2113 0.040 Uiso 1 1 calc R U . . .
Fe2 Fe 0.15589(2) 0.21521(2) 0.21267(2) 0.02492(8) Uani 1 1 d . . . . .
Ga2 Ga 0.17445(2) 0.43951(2) 0.34760(2) 0.01976(6) Uani 1 1 d . . . . .
O4 O 0.33036(15) 0.15783(7) 0.20690(15) 0.0655(7) Uani 1 1 d . . . . .
O5 O 0.15749(17) 0.26253(8) 0.06791(11) 0.0595(6) Uani 1 1 d . . . . .
O6 O 0.25002(10) 0.39157(5) 0.30426(8) 0.0209(3) Uani 1 1 d . . . . .
C35 C 0.2616(2) 0.18069(9) 0.20873(17) 0.0416(6) Uani 1 1 d . . . . .
C36 C 0.1613(2) 0.24459(9) 0.12639(15) 0.0376(6) Uani 1 1 d . . . . .
C37 C 0.05240(16) 0.22713(7) 0.28920(13) 0.0252(5) Uani 1 1 d . . . . .
C38 C 0.00505(16) 0.23267(8) 0.21200(13) 0.0270(5) Uani 1 1 d . . . . .
C39 C 0.01102(17) 0.18943(8) 0.17306(13) 0.0279(5) Uani 1 1 d . . . . .
C40 C 0.06433(17) 0.15789(7) 0.22603(13) 0.0281(5) Uani 1 1 d . . . . .
C41 C 0.09185(16) 0.18141(8) 0.29799(13) 0.0267(5) Uani 1 1 d . . . . .
C42 C 0.05465(18) 0.26218(8) 0.35194(14) 0.0330(5) Uani 1 1 d . . . . .
H42A H 0.0439 0.2925 0.3298 0.050 Uiso 1 1 calc R U . . .
H42B H 0.1185 0.2612 0.3850 0.050 Uiso 1 1 calc R U . . .
H42C H 0.0030 0.2553 0.3812 0.050 Uiso 1 1 calc R U . . .
C43 C -0.05175(19) 0.27433(8) 0.17777(16) 0.0373(6) Uani 1 1 d . . . . .
H43A H -0.1202 0.2719 0.1848 0.056 Uiso 1 1 calc R U . . .
H43B H -0.0489 0.2759 0.1239 0.056 Uiso 1 1 calc R U . . .
H43C H -0.0225 0.3018 0.2028 0.056 Uiso 1 1 calc R U . . .
C44 C -0.0387(2) 0.17857(10) 0.09241(14) 0.0412(6) Uani 1 1 d . . . . .
H44A H -0.0095 0.1511 0.0749 0.062 Uiso 1 1 calc R U . . .
H44B H -0.0297 0.2041 0.0593 0.062 Uiso 1 1 calc R U . . .
H44C H -0.1089 0.1736 0.0914 0.062 Uiso 1 1 calc R U . . .
C45 C 0.0850(2) 0.10793(8) 0.21095(16) 0.0397(6) Uani 1 1 d . . . . .
H45A H 0.0300 0.0892 0.2208 0.060 Uiso 1 1 calc R U . . .
H45B H 0.1450 0.0983 0.2441 0.060 Uiso 1 1 calc R U . . .
H45C H 0.0932 0.1043 0.1583 0.060 Uiso 1 1 calc R U . . .
C46 C 0.1417(2) 0.16101(9) 0.37286(14) 0.0400(6) Uani 1 1 d . . . . .
H46A H 0.1754 0.1850 0.4048 0.060 Uiso 1 1 calc R U . . .
H46B H 0.1893 0.1380 0.3634 0.060 Uiso 1 1 calc R U . . .
H46C H 0.0922 0.1469 0.3983 0.060 Uiso 1 1 calc R U . . .
C47 C 0.24609(16) 0.26011(7) 0.27835(13) 0.0246(4) Uani 1 1 d . . . . .
C48 C 0.22778(16) 0.31109(7) 0.26030(12) 0.0228(4) Uani 1 1 d . . . . .
H48A H 0.1564 0.3160 0.2452 0.027 Uiso 1 1 calc R U . . .
H48B H 0.2593 0.3191 0.2167 0.027 Uiso 1 1 calc R U . . .
C49 C 0.26641(16) 0.34374(7) 0.32615(12) 0.0226(4) Uani 1 1 d . . . . .
H49A H 0.2329 0.3370 0.3693 0.027 Uiso 1 1 calc R U . . .
H49B H 0.3374 0.3385 0.3426 0.027 Uiso 1 1 calc R U . . .
C50 C 0.31521(17) 0.24661(8) 0.33682(14) 0.0315(5) Uani 1 1 d . . . . .
H50A H 0.3532 0.2686 0.3674 0.038 Uiso 1 1 calc R U . . .
H50B H 0.3255 0.2152 0.3471 0.038 Uiso 1 1 calc R U . . .
C51 C 0.03346(16) 0.42499(7) 0.30271(12) 0.0227(4) Uani 1 1 d . . . . .
C52 C -0.01928(16) 0.44252(7) 0.23275(13) 0.0245(4) Uani 1 1 d . . . . .
C53 C -0.11203(16) 0.42415(8) 0.20068(13) 0.0267(5) Uani 1 1 d . . . . .
H53 H -0.1443 0.4355 0.1536 0.032 Uiso 1 1 calc R U . . .
C54 C -0.15746(16) 0.38958(8) 0.23676(13) 0.0279(5) Uani 1 1 d . . . . .
C55 C -0.10883(16) 0.37438(8) 0.30797(13) 0.0277(5) Uani 1 1 d . . . . .
H55 H -0.1395 0.3522 0.3343 0.033 Uiso 1 1 calc R U . . .
C56 C -0.01513(16) 0.39143(7) 0.34113(12) 0.0238(4) Uani 1 1 d . . . . .
C57 C 0.02009(17) 0.48315(8) 0.19287(13) 0.0300(5) Uani 1 1 d . . . . .
H57A H -0.0168 0.4859 0.1416 0.045 Uiso 1 1 calc R U . . .
H57B H 0.0896 0.4783 0.1908 0.045 Uiso 1 1 calc R U . . .
H57C H 0.0125 0.5111 0.2209 0.045 Uiso 1 1 calc R U . . .
C58 C -0.25833(17) 0.37036(9) 0.20167(15) 0.0365(6) Uani 1 1 d . . . . .
H58A H -0.3098 0.3870 0.2213 0.055 Uiso 1 1 calc R U . . .
H58B H -0.2616 0.3382 0.2146 0.055 Uiso 1 1 calc R U . . .
H58C H -0.2677 0.3737 0.1468 0.055 Uiso 1 1 calc R U . . .
C59 C 0.03061(17) 0.37429(8) 0.42014(13) 0.0280(5) Uani 1 1 d . . . . .
H59A H 0.0314 0.3990 0.4567 0.042 Uiso 1 1 calc R U . . .
H59B H 0.0978 0.3641 0.4196 0.042 Uiso 1 1 calc R U . . .
H59C H -0.0083 0.3489 0.4344 0.042 Uiso 1 1 calc R U . . .
C60 C 0.20977(15) 0.45859(7) 0.45716(12) 0.0218(4) Uani 1 1 d . . . . .
C61 C 0.15635(16) 0.49638(7) 0.48093(12) 0.0237(4) Uani 1 1 d . . . . .
C62 C 0.17027(17) 0.50951(7) 0.55806(13) 0.0272(5) Uani 1 1 d . . . . .
H62 H 0.1333 0.5341 0.5727 0.033 Uiso 1 1 calc R U . . .
C63 C 0.23808(18) 0.48680(8) 0.61366(12) 0.0289(5) Uani 1 1 d . . . . .
C64 C 0.29080(17) 0.44993(8) 0.59034(12) 0.0275(5) Uani 1 1 d . . . . .
H64 H 0.3360 0.4342 0.6269 0.033 Uiso 1 1 calc R U . . .
C65 C 0.27832(16) 0.43563(7) 0.51384(12) 0.0232(4) Uani 1 1 d . . . . .
C66 C 0.08354(16) 0.52435(8) 0.42426(13) 0.0289(5) Uani 1 1 d . . . . .
H66A H 0.0379 0.5403 0.4511 0.043 Uiso 1 1 calc R U . . .
H66B H 0.0469 0.5040 0.3867 0.043 Uiso 1 1 calc R U . . .
H66C H 0.1197 0.5465 0.3990 0.043 Uiso 1 1 calc R U . . .
C67 C 0.2558(2) 0.50267(10) 0.69613(13) 0.0405(6) Uani 1 1 d . . . . .
H67A H 0.2925 0.4793 0.7279 0.061 Uiso 1 1 calc R U . . .
H67B H 0.1927 0.5078 0.7125 0.061 Uiso 1 1 calc R U . . .
H67C H 0.2934 0.5310 0.7006 0.061 Uiso 1 1 calc R U . . .
C68 C 0.33952(18) 0.39496(8) 0.49537(13) 0.0328(5) Uani 1 1 d . . . . .
H68A H 0.3002 0.3672 0.4936 0.049 Uiso 1 1 calc R U . . .
H68B H 0.3978 0.3920 0.5343 0.049 Uiso 1 1 calc R U . . .
H68C H 0.3596 0.3998 0.4464 0.049 Uiso 1 1 calc R U . . .
C71 C 0.45613(19) 0.21119(9) 0.54531(14) 0.0350(5) Uani 1 1 d . . . . .
C72 C 0.4395(2) 0.25856(10) 0.54190(18) 0.0492(7) Uani 1 1 d . . . . .
H72 H 0.3742 0.2697 0.5316 0.059 Uiso 1 1 calc R U . . .
C73 C 0.5187(3) 0.28978(11) 0.5537(2) 0.0635(9) Uani 1 1 d . . . . .
H73 H 0.5062 0.3215 0.5498 0.076 Uiso 1 1 calc R U . . .
C74 C 0.6156(2) 0.27383(10) 0.57114(18) 0.0515(7) Uani 1 1 d . . . . .
H74 H 0.6687 0.2946 0.5799 0.062 Uiso 1 1 calc R U . . .
C75 C 0.6329(2) 0.22695(10) 0.57545(15) 0.0426(6) Uani 1 1 d . . . . .
H75 H 0.6980 0.2159 0.5877 0.051 Uiso 1 1 calc R U . . .
C76 C 0.55400(19) 0.19626(9) 0.56162(14) 0.0358(5) Uani 1 1 d . . . . .
H76 H 0.5671 0.1646 0.5633 0.043 Uiso 1 1 calc R U . . .
C77 C 0.3718(2) 0.17770(11) 0.53170(17) 0.0498(7) Uani 1 1 d . . . . .
H77A H 0.3506 0.1736 0.4774 0.075 Uiso 1 1 calc R U . . .
H77B H 0.3171 0.1894 0.5541 0.075 Uiso 1 1 calc R U . . .
H77C H 0.3932 0.1485 0.5548 0.075 Uiso 1 1 calc R U . . .

loop_
_atom_site_aniso_label
_atom_site_aniso_U_11
_atom_site_aniso_U_22
_atom_site_aniso_U_33
_atom_site_aniso_U_23
_atom_site_aniso_U_13
_atom_site_aniso_U_12
Fe1 0.02317(16) 0.02282(16) 0.02786(17) 0.00235(12) 0.00486(13) 0.00009(12)
Ga1 0.01752(11) 0.02302(12) 0.01671(11) -0.00065(9) 0.00203(9) -0.00087(8)
O1 0.0278(9) 0.0431(10) 0.0618(13) 0.0197(9) -0.0001(8) -0.0064(8)
O2 0.0476(12) 0.0559(12) 0.0470(11) -0.0172(10) 0.0073(9) 0.0114(9)
O3 0.0206(7) 0.0202(7) 0.0219(7) -0.0003(6) 0.0054(6) -0.0003(6)
C1 0.0309(13) 0.0304(12) 0.0310(12) 0.0091(10) 0.0030(10) 0.0025(10)
C2 0.0275(12) 0.0336(12) 0.0388(14) 0.0010(11) 0.0052(10) 0.0034(10)
C3 0.0330(12) 0.0302(12) 0.0288(12) 0.0069(10) 0.0081(10) 0.0017(10)
C4 0.0322(12) 0.0259(11) 0.0380(13) 0.0088(10) 0.0141(10) 0.0010(9)
C5 0.0273(12) 0.0319(12) 0.0417(14) 0.0035(11) 0.0102(10) -0.0040(10)
C6 0.0308(12) 0.0358(13) 0.0355(13) 0.0072(11) 0.0125(10) 0.0068(10)
C7 0.0403(14) 0.0302(12) 0.0262(11) 0.0055(10) 0.0093(10) 0.0052(10)
C8 0.0438(15) 0.0449(15) 0.0363(14) 0.0100(12) -0.0022(12) 0.0009(12)
C9 0.0494(16) 0.0294(12) 0.0534(17) 0.0105(12) 0.0191(13) 0.0079(12)
C10 0.0390(15) 0.0459(16) 0.065(2) -0.0014(14) 0.0112(14) -0.0137(13)
C11 0.0361(14) 0.0557(17) 0.0497(16) 0.0113(14) 0.0159(12) 0.0153(13)
C12 0.074(2) 0.0329(13) 0.0316(14) -0.0003(11) 0.0086(13) 0.0100(13)
C13 0.0249(11) 0.0247(11) 0.0284(11) 0.0034(9) 0.0047(9) -0.0010(9)
C14 0.0254(11) 0.0238(10) 0.0229(10) 0.0024(9) 0.0029(9) 0.0013(8)
C15 0.0241(11) 0.0210(10) 0.0259(11) 0.0003(9) 0.0012(9) 0.0016(8)
C16 0.0399(14) 0.0259(12) 0.0436(15) 0.0027(11) -0.0045(11) -0.0019(10)
C17 0.0205(10) 0.0226(10) 0.0191(10) -0.0011(8) 0.0024(8) 0.0011(8)
C18 0.0233(10) 0.0238(10) 0.0212(10) -0.0003(8) 0.0043(8) 0.0015(8)
C19 0.0257(11) 0.0263(11) 0.0243(11) 0.0011(9) 0.0089(9) 0.0000(9)
C20 0.0332(12) 0.0222(10) 0.0212(10) -0.0007(8) 0.0026(9) -0.0006(9)
C21 0.0259(11) 0.0266(11) 0.0196(10) -0.0028(8) -0.0005(8) -0.0004(9)
C22 0.0233(11) 0.0239(10) 0.0200(10) -0.0015(8) 0.0032(8) 0.0005(8)
C23 0.0231(11) 0.0348(12) 0.0266(11) 0.0011(10) 0.0057(9) -0.0026(9)
C24 0.0415(14) 0.0366(13) 0.0197(11) 0.0014(10) 0.0031(10) -0.0036(11)
C25 0.0232(11) 0.0357(12) 0.0215(11) -0.0002(9) -0.0002(9) -0.0044(9)
C26 0.0194(10) 0.0256(10) 0.0187(10) 0.0004(8) 0.0036(8) -0.0013(8)
C27 0.0216(10) 0.0264(10) 0.0205(10) 0.0011(8) 0.0033(8) 0.0000(8)
C28 0.0232(11) 0.0280(11) 0.0205(10) -0.0007(8) -0.0012(8) -0.0016(8)
C29 0.0219(11) 0.0292(11) 0.0238(11) 0.0038(9) -0.0006(8) -0.0017(9)
C30 0.0240(11) 0.0244(10) 0.0279(11) 0.0017(9) 0.0036(9) 0.0019(9)
C31 0.0196(10) 0.0269(11) 0.0227(10) -0.0003(9) 0.0040(8) -0.0030(8)
C32 0.0279(11) 0.0272(11) 0.0255(11) -0.0049(9) -0.0031(9) 0.0019(9)
C33 0.0294(12) 0.0323(12) 0.0312(12) 0.0035(10) -0.0046(10) 0.0021(10)
C34 0.0249(11) 0.0283(11) 0.0274(11) -0.0044(9) 0.0033(9) 0.0013(9)
Fe2 0.02552(17) 0.02382(16) 0.02552(17) -0.00371(13) 0.00461(13) -0.00231(12)
Ga2 0.01946(12) 0.02182(12) 0.01807(12) -0.00065(9) 0.00342(9) 0.00022(9)
O4 0.0386(11) 0.0535(13) 0.1037(19) -0.0353(13) 0.0101(12) 0.0098(10)
O5 0.0829(16) 0.0678(14) 0.0294(10) 0.0017(10) 0.0140(10) -0.0303(12)
O6 0.0214(7) 0.0201(7) 0.0221(7) -0.0007(6) 0.0058(6) 0.0003(6)
C35 0.0363(14) 0.0346(13) 0.0539(17) -0.0175(12) 0.0077(12) -0.0052(11)
C36 0.0435(15) 0.0395(14) 0.0314(13) -0.0085(11) 0.0106(11) -0.0161(11)
C37 0.0225(11) 0.0264(11) 0.0272(11) -0.0016(9) 0.0054(9) -0.0063(9)
C38 0.0222(11) 0.0302(11) 0.0288(11) 0.0008(9) 0.0046(9) -0.0022(9)
C39 0.0268(11) 0.0313(12) 0.0245(11) 0.0001(9) 0.0014(9) -0.0041(9)
C40 0.0286(11) 0.0238(11) 0.0308(12) -0.0002(9) 0.0016(9) -0.0043(9)
C41 0.0279(11) 0.0258(11) 0.0252(11) 0.0021(9) 0.0013(9) -0.0042(9)
C42 0.0337(13) 0.0374(13) 0.0306(12) -0.0059(10) 0.0130(10) -0.0062(10)
C43 0.0335(13) 0.0331(13) 0.0433(15) 0.0078(11) 0.0007(11) 0.0038(10)
C44 0.0483(15) 0.0456(15) 0.0260(12) -0.0030(11) -0.0043(11) -0.0103(12)
C45 0.0466(15) 0.0243(12) 0.0467(15) -0.0059(11) 0.0032(12) -0.0038(11)
C46 0.0459(15) 0.0360(13) 0.0330(13) 0.0067(11) -0.0076(11) -0.0058(11)
C47 0.0245(11) 0.0235(10) 0.0263(11) -0.0035(9) 0.0056(9) -0.0031(8)
C48 0.0206(10) 0.0254(10) 0.0224(10) 0.0000(8) 0.0032(8) -0.0015(8)
C49 0.0253(11) 0.0208(10) 0.0222(10) 0.0000(8) 0.0054(8) -0.0002(8)
C50 0.0294(12) 0.0240(11) 0.0393(13) -0.0012(10) 0.0004(10) -0.0024(9)
C51 0.0216(10) 0.0241(10) 0.0230(10) -0.0032(8) 0.0056(8) 0.0019(8)
C52 0.0216(11) 0.0254(10) 0.0272(11) -0.0033(9) 0.0061(9) 0.0020(8)
C53 0.0229(11) 0.0310(11) 0.0253(11) -0.0030(9) 0.0012(9) 0.0036(9)
C54 0.0204(11) 0.0325(12) 0.0310(12) -0.0075(10) 0.0051(9) -0.0006(9)
C55 0.0250(11) 0.0292(11) 0.0318(12) -0.0036(10) 0.0136(9) -0.0030(9)
C56 0.0235(11) 0.0252(10) 0.0242(11) -0.0043(9) 0.0083(9) 0.0016(8)
C57 0.0271(12) 0.0316(12) 0.0293(12) 0.0048(10) -0.0011(9) -0.0010(9)
C58 0.0248(12) 0.0432(14) 0.0405(14) -0.0049(11) 0.0030(11) -0.0061(10)
C59 0.0300(12) 0.0308(11) 0.0249(11) -0.0002(9) 0.0094(9) -0.0041(9)
C60 0.0224(10) 0.0250(10) 0.0185(10) -0.0017(8) 0.0050(8) -0.0008(8)
C61 0.0218(10) 0.0252(10) 0.0253(11) -0.0017(9) 0.0074(8) -0.0024(8)
C62 0.0302(12) 0.0249(11) 0.0288(11) -0.0052(9) 0.0115(9) -0.0010(9)
C63 0.0374(13) 0.0294(12) 0.0214(11) -0.0044(9) 0.0096(9) -0.0053(10)
C64 0.0318(12) 0.0300(11) 0.0197(10) 0.0010(9) 0.0017(9) -0.0014(9)
C65 0.0248(11) 0.0247(10) 0.0213(10) -0.0013(8) 0.0068(8) -0.0002(8)
C66 0.0256(11) 0.0301(11) 0.0308(12) -0.0037(10) 0.0046(9) 0.0038(9)
C67 0.0569(17) 0.0420(14) 0.0234(12) -0.0061(11) 0.0091(11) 0.0014(12)
C68 0.0385(13) 0.0342(12) 0.0231(11) -0.0028(10) -0.0023(10) 0.0107(10)
C71 0.0374(14) 0.0400(14) 0.0270(12) 0.0029(10) 0.0040(10) -0.0005(11)
C72 0.0465(16) 0.0407(15) 0.0562(18) -0.0040(13) -0.0031(14) 0.0113(13)
C73 0.073(2) 0.0373(16) 0.072(2) -0.0037(15) -0.0114(18) 0.0062(15)
C74 0.0519(18) 0.0478(17) 0.0515(18) 0.0011(14) -0.0010(14) -0.0142(14)
C75 0.0350(14) 0.0551(17) 0.0375(14) 0.0049(13) 0.0058(11) 0.0003(12)
C76 0.0386(14) 0.0373(13) 0.0315(13) 0.0033(11) 0.0061(11) 0.0070(11)
C77 0.0445(16) 0.0571(18) 0.0452(16) 0.0114(14) 0.0003(13) -0.0081(14)

loop_
_atom_type_symbol
_atom_type_description
_atom_type_scat_dispersion_real
_atom_type_scat_dispersion_imag
_atom_type_scat_source
C C 0.0033 0.0016 'International Tables Vol C Tables 4.2.6.8 and 6.1.1.4'
H H 0.0000 0.0000 'International Tables Vol C Tables 4.2.6.8 and 6.1.1.4'
Fe Fe 0.3463 0.8444 'International Tables Vol C Tables 4.2.6.8 and 6.1.1.4'
Ga Ga 0.2307 1.6083 'International Tables Vol C Tables 4.2.6.8 and 6.1.1.4'
O O 0.0106 0.0060 'International Tables Vol C Tables 4.2.6.8 and 6.1.1.4'

loop_
_geom_angle_atom_site_label_1
_geom_angle_atom_site_label_2
_geom_angle_atom_site_label_3
_geom_angle
_geom_angle_site_symmetry_1
_geom_angle_site_symmetry_3
_geom_angle_publ_flag
C2 Fe1 C1 94.89(11) . . ?
C2 Fe1 C13 88.22(10) . . ?
C1 Fe1 C13 93.43(10) . . ?
C2 Fe1 C3 126.92(10) . . ?
C1 Fe1 C3 91.23(10) . . ?
C13 Fe1 C3 143.99(9) . . ?
C2 Fe1 C4 95.07(11) . . ?
C1 Fe1 C4 119.33(10) . . ?
C13 Fe1 C4 146.54(9) . . ?
C3 Fe1 C4 39.12(9) . . ?
C2 Fe1 C5 96.25(11) . . ?
C1 Fe1 C5 157.34(10) . . ?
C13 Fe1 C5 106.57(9) . . ?
C3 Fe1 C5 66.34(9) . . ?
C4 Fe1 C5 39.97(9) . . ?
C2 Fe1 C7 160.47(10) . . ?
C1 Fe1 C7 99.30(11) . . ?
C13 Fe1 C7 104.16(9) . . ?
C3 Fe1 C7 39.94(9) . . ?
C4 Fe1 C7 66.26(9) . . ?
C5 Fe1 C7 65.98(10) . . ?
C2 Fe1 C6 129.56(11) . . ?
C1 Fe1 C6 135.47(11) . . ?
C13 Fe1 C6 86.36(9) . . ?
C3 Fe1 C6 65.95(9) . . ?
C4 Fe1 C6 65.99(9) . . ?
C5 Fe1 C6 39.06(9) . . ?
C7 Fe1 C6 38.90(10) . . ?
O6 Ga1 O3 76.86(6) . . ?
O6 Ga1 C26 101.50(7) . . ?
O3 Ga1 C26 119.89(7) . . ?
O6 Ga1 C17 119.14(7) . . ?
O3 Ga1 C17 105.19(7) . . ?
C26 Ga1 C17 124.88(8) . . ?
C15 O3 Ga2 123.13(12) . . ?
C15 O3 Ga1 131.58(12) . . ?
Ga2 O3 Ga1 102.13(6) . . ?
O1 C1 Fe1 175.3(2) . . ?
O2 C2 Fe1 178.5(2) . . ?
C4 C3 C7 108.1(2) . . ?
C4 C3 C8 127.3(2) . . ?
C7 C3 C8 124.5(2) . . ?
C4 C3 Fe1 70.57(13) . . ?
C7 C3 Fe1 70.47(13) . . ?
C8 C3 Fe1 127.29(17) . . ?
C3 C4 C5 107.9(2) . . ?
C3 C4 C9 126.5(2) . . ?
C5 C4 C9 125.4(2) . . ?
C3 C4 Fe1 70.31(13) . . ?
C5 C4 Fe1 70.16(13) . . ?
C9 C4 Fe1 128.18(17) . . ?
C6 C5 C4 107.8(2) . . ?
C6 C5 C10 126.5(2) . . ?
C4 C5 C10 125.3(2) . . ?
C6 C5 Fe1 71.63(14) . . ?
C4 C5 Fe1 69.86(13) . . ?
C10 C5 Fe1 129.27(19) . . ?
C7 C6 C5 108.3(2) . . ?
C7 C6 C11 126.2(2) . . ?
C5 C6 C11 125.3(2) . . ?
C7 C6 Fe1 69.55(14) . . ?
C5 C6 Fe1 69.31(13) . . ?
C11 C6 Fe1 130.62(18) . . ?
C6 C7 C3 107.9(2) . . ?
C6 C7 C12 125.8(2) . . ?
C3 C7 C12 126.1(2) . . ?
C6 C7 Fe1 71.55(14) . . ?
C3 C7 Fe1 69.59(13) . . ?
C12 C7 Fe1 129.05(18) . . ?
C16 C13 C14 118.0(2) . . ?
C16 C13 Fe1 123.14(17) . . ?
C14 C13 Fe1 118.82(15) . . ?
C15 C14 C13 110.84(18) . . ?
O3 C15 C14 112.36(17) . . ?
C18 C17 C22 117.27(19) . . ?
C18 C17 Ga1 118.97(15) . . ?
C22 C17 Ga1 123.53(15) . . ?
C19 C18 C17 120.66(19) . . ?
C19 C18 C23 117.35(19) . . ?
C17 C18 C23 121.98(19) . . ?
C18 C19 C20 122.1(2) . . ?
C21 C20 C19 117.2(2) . . ?
C21 C20 C24 121.3(2) . . ?
C19 C20 C24 121.5(2) . . ?
C20 C21 C22 122.6(2) . . ?
C21 C22 C17 120.02(19) . . ?
C21 C22 C25 116.82(18) . . ?
C17 C22 C25 123.08(19) . . ?
C31 C26 C27 117.85(19) . . ?
C31 C26 Ga1 118.00(15) . . ?
C27 C26 Ga1 123.97(15) . . ?
C28 C27 C26 120.72(19) . . ?
C28 C27 C32 118.17(19) . . ?
C26 C27 C32 121.11(18) . . ?
C29 C28 C27 121.3(2) . . ?
C30 C29 C28 118.21(19) . . ?
C30 C29 C33 121.5(2) . . ?
C28 C29 C33 120.24(19) . . ?
C29 C30 C31 122.0(2) . . ?
C26 C31 C30 119.92(19) . . ?
C26 C31 C34 122.38(19) . . ?
C30 C31 C34 117.70(19) . . ?
C36 Fe2 C35 94.87(13) . . ?
C36 Fe2 C47 94.47(10) . . ?
C35 Fe2 C47 88.10(10) . . ?
C36 Fe2 C41 158.25(11) . . ?
C35 Fe2 C41 101.83(12) . . ?
C47 Fe2 C41 99.87(9) . . ?
C36 Fe2 C40 126.07(10) . . ?
C35 Fe2 C40 93.47(11) . . ?
C47 Fe2 C40 139.02(9) . . ?
C41 Fe2 C40 39.81(9) . . ?
C36 Fe2 C38 93.61(11) . . ?
C35 Fe2 C38 159.14(10) . . ?
C47 Fe2 C38 110.20(9) . . ?
C41 Fe2 C38 66.14(9) . . ?
C40 Fe2 C38 66.25(9) . . ?
C36 Fe2 C39 93.24(10) . . ?
C35 Fe2 C39 120.58(10) . . ?
C47 Fe2 C39 149.49(9) . . ?
C41 Fe2 C39 66.30(8) . . ?
C40 Fe2 C39 39.19(9) . . ?
C38 Fe2 C39 39.78(9) . . ?
C36 Fe2 C37 126.85(11) . . ?
C35 Fe2 C37 138.19(12) . . ?
C47 Fe2 C37 86.15(8) . . ?
C41 Fe2 C37 39.22(8) . . ?
C40 Fe2 C37 65.91(9) . . ?
C38 Fe2 C37 38.93(8) . . ?
C39 Fe2 C37 65.80(8) . . ?
O3 Ga2 O6 77.46(6) . . ?
O3 Ga2 C51 117.50(8) . . ?
O6 Ga2 C51 103.21(7) . . ?
O3 Ga2 C60 109.95(7) . . ?
O6 Ga2 C60 121.38(7) . . ?
C51 Ga2 C60 120.18(9) . . ?
C49 O6 Ga2 129.86(12) . . ?
C49 O6 Ga1 123.64(12) . . ?
Ga2 O6 Ga1 102.29(6) . . ?
O4 C35 Fe2 179.1(3) . . ?
O5 C36 Fe2 174.7(2) . . ?
C38 C37 C41 108.13(19) . . ?
C38 C37 C42 125.9(2) . . ?
C41 C37 C42 125.9(2) . . ?
C38 C37 Fe2 69.43(13) . . ?
C41 C37 Fe2 69.12(12) . . ?
C42 C37 Fe2 130.10(15) . . ?
C37 C38 C39 108.08(19) . . ?
C37 C38 C43 126.7(2) . . ?
C39 C38 C43 124.9(2) . . ?
C37 C38 Fe2 71.64(13) . . ?
C39 C38 Fe2 70.15(12) . . ?
C43 C38 Fe2 128.84(17) . . ?
C40 C39 C38 107.92(19) . . ?
C40 C39 C44 126.2(2) . . ?
C38 C39 C44 125.7(2) . . ?
C40 C39 Fe2 70.35(13) . . ?
C38 C39 Fe2 70.07(12) . . ?
C44 C39 Fe2 129.24(17) . . ?
C39 C40 C41 107.98(19) . . ?
C39 C40 C45 126.3(2) . . ?
C41 C40 C45 125.7(2) . . ?
C39 C40 Fe2 70.46(13) . . ?
C41 C40 Fe2 69.95(12) . . ?
C45 C40 Fe2 127.08(17) . . ?
C37 C41 C40 107.82(19) . . ?
C37 C41 C46 124.4(2) . . ?
C40 C41 C46 127.3(2) . . ?
C37 C41 Fe2 71.65(12) . . ?
C40 C41 Fe2 70.25(13) . . ?
C46 C41 Fe2 129.37(17) . . ?
C50 C47 C48 121.05(19) . . ?
C50 C47 Fe2 122.63(17) . . ?
C48 C47 Fe2 116.24(15) . . ?
C47 C48 C49 114.71(17) . . ?
O6 C49 C48 111.81(16) . . ?
C56 C51 C52 117.27(19) . . ?
C56 C51 Ga2 116.78(15) . . ?
C52 C51 Ga2 125.74(16) . . ?
C53 C52 C51 120.5(2) . . ?
C53 C52 C57 118.2(2) . . ?
C51 C52 C57 121.24(19) . . ?
C54 C53 C52 122.0(2) . . ?
C53 C54 C55 117.7(2) . . ?
C53 C54 C58 121.3(2) . . ?
C55 C54 C58 121.0(2) . . ?
C54 C55 C56 121.8(2) . . ?
C55 C56 C51 120.5(2) . . ?
C55 C56 C59 118.3(2) . . ?
C51 C56 C59 121.13(19) . . ?
C65 C60 C61 117.53(19) . . ?
C65 C60 Ga2 125.49(15) . . ?
C61 C60 Ga2 116.83(15) . . ?
C62 C61 C60 120.6(2) . . ?
C62 C61 C66 117.71(19) . . ?
C60 C61 C66 121.73(19) . . ?
C63 C62 C61 121.7(2) . . ?
C64 C63 C62 117.8(2) . . ?
C64 C63 C67 121.1(2) . . ?
C62 C63 C67 121.1(2) . . ?
C63 C64 C65 122.1(2) . . ?
C64 C65 C60 120.31(19) . . ?
C64 C65 C68 117.37(19) . . ?
C60 C65 C68 122.31(19) . . ?
C76 C71 C72 117.5(2) . . ?
C76 C71 C77 121.2(2) . . ?
C72 C71 C77 121.3(3) . . ?
C71 C72 C73 121.1(3) . . ?
C74 C73 C72 120.1(3) . . ?
C75 C74 C73 119.3(3) . . ?
C74 C75 C76 120.2(3) . . ?
C71 C76 C75 121.9(2) . . ?

loop_
_geom_bond_atom_site_label_1
_geom_bond_atom_site_label_2
_geom_bond_distance
_geom_bond_site_symmetry_2
_geom_bond_publ_flag
Fe1 C2 1.749(3) . ?
Fe1 C1 1.756(2) . ?
Fe1 C13 2.006(2) . ?
Fe1 C3 2.100(2) . ?
Fe1 C4 2.104(2) . ?
Fe1 C5 2.108(2) . ?
Fe1 C7 2.112(2) . ?
Fe1 C6 2.138(2) . ?
Ga1 O6 1.9556(14) . ?
Ga1 O3 1.9688(14) . ?
Ga1 C26 1.993(2) . ?
Ga1 C17 1.995(2) . ?
O1 C1 1.146(3) . ?
O2 C2 1.149(3) . ?
O3 C15 1.435(2) . ?
O3 Ga2 1.9448(14) . ?
C3 C4 1.408(3) . ?
C3 C7 1.439(3) . ?
C3 C8 1.500(3) . ?
C4 C5 1.439(3) . ?
C4 C9 1.497(3) . ?
C5 C6 1.420(3) . ?
C5 C10 1.501(4) . ?
C6 C7 1.415(4) . ?
C6 C11 1.505(3) . ?
C7 C12 1.494(3) . ?
C13 C16 1.332(3) . ?
C13 C14 1.522(3) . ?
C14 C15 1.514(3) . ?
C17 C18 1.413(3) . ?
C17 C22 1.417(3) . ?
C18 C19 1.390(3) . ?
C18 C23 1.516(3) . ?
C19 C20 1.394(3) . ?
C20 C21 1.381(3) . ?
C20 C24 1.508(3) . ?
C21 C22 1.398(3) . ?
C22 C25 1.513(3) . ?
C26 C31 1.404(3) . ?
C26 C27 1.412(3) . ?
C27 C28 1.394(3) . ?
C27 C32 1.504(3) . ?
C28 C29 1.389(3) . ?
C29 C30 1.380(3) . ?
C29 C33 1.517(3) . ?
C30 C31 1.405(3) . ?
C31 C34 1.513(3) . ?
Fe2 C36 1.755(3) . ?
Fe2 C35 1.758(3) . ?
Fe2 C47 2.010(2) . ?
Fe2 C41 2.102(2) . ?
Fe2 C40 2.106(2) . ?
Fe2 C38 2.106(2) . ?
Fe2 C39 2.108(2) . ?
Fe2 C37 2.135(2) . ?
Ga2 O6 1.9539(14) . ?
Ga2 C51 1.988(2) . ?
Ga2 C60 1.990(2) . ?
O4 C35 1.148(3) . ?
O5 C36 1.148(3) . ?
O6 C49 1.440(2) . ?
C37 C38 1.414(3) . ?
C37 C41 1.423(3) . ?
C37 C42 1.496(3) . ?
C38 C39 1.434(3) . ?
C38 C43 1.499(3) . ?
C39 C40 1.413(3) . ?
C39 C44 1.502(3) . ?
C40 C41 1.433(3) . ?
C40 C45 1.501(3) . ?
C41 C46 1.499(3) . ?
C47 C50 1.330(3) . ?
C47 C48 1.517(3) . ?
C48 C49 1.519(3) . ?
C51 C56 1.409(3) . ?
C51 C52 1.412(3) . ?
C52 C53 1.394(3) . ?
C52 C57 1.511(3) . ?
C53 C54 1.384(3) . ?
C54 C55 1.388(3) . ?
C54 C58 1.509(3) . ?
C55 C56 1.396(3) . ?
C56 C59 1.510(3) . ?
C60 C65 1.411(3) . ?
C60 C61 1.412(3) . ?
C61 C62 1.395(3) . ?
C61 C66 1.514(3) . ?
C62 C63 1.390(3) . ?
C63 C64 1.383(3) . ?
C63 C67 1.506(3) . ?
C64 C65 1.395(3) . ?
C65 C68 1.505(3) . ?
C71 C76 1.380(3) . ?
C71 C72 1.385(4) . ?
C71 C77 1.486(4) . ?
C72 C73 1.391(4) . ?
C73 C74 1.378(5) . ?
C74 C75 1.373(4) . ?
C75 C76 1.379(4) . ?
